data_9017344
loop_
_publ_author_name
'Averbuch-Pouchot M T'
'Durif, A.'

_publ_section_title
;
 Crystal chemistry of cyclo-hexaphosphates. IX. structure of tetraammonium
 dimanganese cyclo-hexaphosphate oxalate hexahydrate
;
_journal_name_full 'Acta Crystallographica, Section C'
_journal_page_first 965
_journal_page_last 968
_journal_volume 46
_journal_year 1990
_chemical_formula_sum 'C H6 Mn N2 O14 P3'
_space_group_IT_number 2
_space_group_name_Hall '-P 1'
_space_group_name_H-M_alt 'P -1'
_symmetry_space_group_name_H-M 'P -1'
_cell_angle_alpha 99.92
_cell_angle_beta 105.88
_cell_angle_gamma 100.08
_cell_formula_units_Z 2
_cell_length_a 9.747
_cell_length_b 9.751
_cell_length_c 7.689
_cell_volume 673.084
_database_code_amcsd 0010138
_exptl_crystal_density_diffrn 2.062
_cod_data_source_file inputs/fixed/downloads/11/11800.cif
_cod_data_source_block 11800
_cod_original_formula_sum 'Mn P3 O14 N2 C H6'
_cod_database_code 9017344
_amcsd_formula_title Mn2(NH4)4(P6O18)(C2O4).6H2O

loop_
_space_group_symop_operation_xyz
x,y,z
-x,-y,-z

loop_
_atom_site_label
_atom_site_fract_x
_atom_site_fract_y
_atom_site_fract_z
_atom_site_U_iso_or_equiv
_atom_site_type_symbol
_atom_site_attached_hydrogens
Mn 0.84208 0.11847 0.70887 0.01507 Mn 0
P1 0.17081 0.40931 0.37697 0.01381 P 0
P2 0.63293 -0.21426 0.63010 0.01507 P 0
P3 0.37492 -0.35663 0.31710 0.01520 P 0
OE11 0.03940 0.41700 0.22850 0.02128 O 0
OE12 0.15360 0.38090 0.55380 0.02318 O 0
OL12 0.75750 0.70640 0.71690 0.01874 O 0
OL13 0.70600 0.44590 0.56850 0.02191 O 0
OE21 0.70290 -0.08710 0.57610 0.02596 O 0
OE22 0.54590 -0.19850 0.75830 0.02837 O 0
OL23 0.54190 -0.33150 0.44080 0.01925 O 0
OE31 0.35910 -0.44380 0.13180 0.02584 O 0
OE32 0.33390 -0.21690 0.33010 0.02888 O 0
O1 0.03480 0.02100 0.79360 0.02140 O 0
O2 0.14510 0.91560 0.01010 0.02330 O 0
Wat1 0.90750 0.16550 0.47500 0.02647 O 2
Wat2 -0.00200 0.67390 0.13870 0.02432 O 2
Wat3 0.56530 0.94810 0.18810 0.06763 O 2
N1 0.30200 0.28500 0.87980 0.02989 N 0
N2 0.72160 0.29890 0.16660 0.03432 N 0
C 0.94760 0.01920 0.05640 0.01608 C 0

loop_
_cod_changelog_entry_id
_cod_changelog_entry_author
_cod_changelog_entry_date
_cod_changelog_entry_text
1
;cod-tools version 3.8.0
Id: cif_guess_AMCSD_atom_types 9574 2023-05-10 09:00:05Z saulius
;
2023-05-10T18:58:08+03:00
;Derived atom types and hydrogen counts
from atom names that follow the AMCSD naming convention
(Wat == water, O-H == hydroxyl).
;

loop_
_cod_related_entry_id
_cod_related_entry_database
_cod_related_entry_code
1 AMCSD 0010138
